data_9012526
loop_
_publ_author_name
'Carling, S. G.'
'Day, P.'
'Visser, D.'

_publ_section_title
;
 Crystal and magnetic structures of layer transition metal phosphate hydrates
 Locality: synthetic
 Sample: T = 295 K
 Note: atomic positions from ICSD
;
_journal_name_full 'Inorganic Chemistry'
_journal_page_first 3917
_journal_page_last 3927
_journal_paper_doi 10.1021/ic00119a013
_journal_volume 34
_journal_year 1995
_chemical_formula_structural (ND4)Mn(PO4)*(D2O)
_chemical_formula_sum 'D6 Mn N O5 P'
_chemical_name_mineral 'Niahite (deuterated)'
_space_group_IT_number 31
_symmetry_space_group_name_Hall 'P 2ac -2'
_symmetry_space_group_name_H-M 'P m n 21'
_cell_angle_alpha 90
_cell_angle_beta 90
_cell_angle_gamma 90
_cell_length_a 5.7302
_cell_length_b 8.8191
_cell_length_c 4.9087
_cell_formula_units_Z 2
_cell_volume 248.062
_diffrn_ambient_temperature 295
_exptl_crystal_density_diffrn 2.570
_cod_original_formula_sum 'N D6 Mn P O5'
_cod_database_code 9012526

loop_
_symmetry_equiv_pos_as_xyz
x,y,z
1/2+x,-y,1/2+z
-x,y,z
1/2-x,-y,1/2+z

loop_
_atom_site_label
_atom_site_fract_x
_atom_site_fract_y
_atom_site_fract_z
_atom_site_U_iso_or_equiv
N 0.00000 0.52740 0.11570 0.02723
D1 0.00000 0.46540 0.29750 0.03280
D2 0.00000 0.45390 -0.05480 0.03521
D3 0.14740 0.58730 0.11900 0.05129
Mn 0.00000 -0.02340 0.00000 0.02356
P 0.00000 0.19830 0.57090 0.01444
O1 0.00000 0.16630 0.26380 0.02710
O2 0.00000 0.37290 0.62060 0.02470
O3 0.21700 0.12600 0.70660 0.01748
O4 0.00000 0.78640 0.68590 0.02989
D4 0.13260 0.79910 0.57350 0.04521

_database_code_amcsd 0012716
